data_7232858
loop_
_publ_author_name
'Samie, Ali'
'Salimi, Alireza'

_publ_section_title
;
 Orientation-dependent conformational polymorphs in two similar
 pyridine/pyrazine phenolic esters
;
_journal_issue 24
_journal_name_full CrystEngComm
_journal_page_first 3721
_journal_paper_doi 10.1039/C8CE02107D
_journal_volume 21
_journal_year 2019
_chemical_formula_moiety 'C11 H8 N2 O2'
_chemical_formula_sum 'C11 H8 N2 O2'
_chemical_formula_weight 200.19
_chemical_melting_point 362.3
_chemical_name_common IIb
_chemical_name_systematic
;
 Phenyl pyrazine-2-carboxylate (IIb)
;
_space_group_crystal_system monoclinic
_space_group_IT_number 14
_space_group_name_Hall '-P 2ybc'
_space_group_name_H-M_alt 'P 1 21/c 1'
_symmetry_space_group_name_Hall '-P 2ybc'
_symmetry_space_group_name_H-M 'P 1 21/c 1'
_atom_sites_solution_hydrogens geom
_audit_creation_method SHELXL-2013
_audit_update_record
;
2019-05-09 deposited with the CCDC.    2019-06-03 downloaded from the CCDC.
;
_cell_angle_alpha 90
_cell_angle_beta 93.939(12)
_cell_angle_gamma 90
_cell_formula_units_Z 4
_cell_length_a 12.657(15)
_cell_length_b 5.606(7)
_cell_length_c 13.836(16)
_cell_measurement_reflns_used 1987
_cell_measurement_temperature 150(2)
_cell_measurement_theta_max 27.5
_cell_measurement_theta_min 2.3
_cell_volume 979(2)
_computing_cell_refinement 'CrystalClear-SM Expert 2.0 rc14 (Rigaku, 2009)'
_computing_data_collection 'CrystalClear-SM Expert 2.0 rc14 (Rigaku, 2009)'
_computing_data_reduction 'CrystalClear-SM Expert 2.0 rc14 (Rigaku, 2009)'
_computing_molecular_graphics 'Bruker SHELXTL'
_computing_publication_material 'Bruker SHELXTL'
_computing_structure_refinement 'SHELXL-2013 (Sheldrick, 2013)'
_computing_structure_solution 'Bruker SHELXTL'
_diffrn_ambient_temperature 150(2)
_diffrn_detector_area_resol_mean 13.6612
_diffrn_measured_fraction_theta_full 0.994
_diffrn_measured_fraction_theta_max 0.995
_diffrn_measurement_device_type 'Rigaku Mercury375R (2x2 bin mode)'
_diffrn_measurement_method 'profile data from \w-scans'
_diffrn_radiation_type MoK\a
_diffrn_radiation_wavelength 0.71073
_diffrn_reflns_av_R_equivalents 0.0442
_diffrn_reflns_av_unetI/netI 0.0305
_diffrn_reflns_Laue_measured_fraction_full 0.994
_diffrn_reflns_Laue_measured_fraction_max 0.995
_diffrn_reflns_limit_h_max 16
_diffrn_reflns_limit_h_min -16
_diffrn_reflns_limit_k_max 7
_diffrn_reflns_limit_k_min -7
_diffrn_reflns_limit_l_max 17
_diffrn_reflns_limit_l_min -17
_diffrn_reflns_number 9834
_diffrn_reflns_point_group_measured_fraction_full 0.994
_diffrn_reflns_point_group_measured_fraction_max 0.995
_diffrn_reflns_theta_full 25.242
_diffrn_reflns_theta_max 27.495
_diffrn_reflns_theta_min 2.951
_diffrn_source 'fine-focus sealed tube'
_exptl_absorpt_coefficient_mu 0.096
_exptl_absorpt_correction_T_max 1.000
_exptl_absorpt_correction_T_min 0.741
_exptl_absorpt_correction_type multi-scan
_exptl_absorpt_process_details Multi-scan
_exptl_crystal_colour Colorless
_exptl_crystal_density_diffrn 1.358
_exptl_crystal_description Plate
_exptl_crystal_F_000 416
_exptl_crystal_recrystallization_method 'Re-crystallisation from solvent: Hexane and Ethyl Acetate'
_exptl_crystal_size_max 0.200
_exptl_crystal_size_mid 0.200
_exptl_crystal_size_min 0.200
_refine_diff_density_max 0.211
_refine_diff_density_min -0.177
_refine_diff_density_rms 0.047
_refine_ls_extinction_coef 0.076(9)
_refine_ls_extinction_expression Fc^*^=kFc[1+0.001xFc^2^\l^3^/sin(2\q)]^-1/4^
_refine_ls_extinction_method SHELXL
_refine_ls_goodness_of_fit_ref 1.072
_refine_ls_hydrogen_treatment constr
_refine_ls_matrix_type full
_refine_ls_number_parameters 137
_refine_ls_number_reflns 2234
_refine_ls_number_restraints 0
_refine_ls_restrained_S_all 1.072
_refine_ls_R_factor_all 0.0675
_refine_ls_R_factor_gt 0.0556
_refine_ls_shift/su_max 0.000
_refine_ls_shift/su_mean 0.000
_refine_ls_structure_factor_coef Fsqd
_refine_ls_weighting_details 'w=1/[\s^2^(Fo^2^)+(0.0794P)^2^+0.1632P] where P=(Fo^2^+2Fc^2^)/3'
_refine_ls_weighting_scheme calc
_refine_ls_wR_factor_gt 0.1480
_refine_ls_wR_factor_ref 0.1583
_reflns_Friedel_coverage 0.000
_reflns_number_gt 1804
_reflns_number_total 2234
_reflns_threshold_expression 'I > 2\s(I)'
_cod_data_source_file c8ce02107d2.cif
_cod_data_source_block IIb
_cod_depositor_comments
;
The following automatic conversions were performed:

'_exptl_absorpt_correction_type' value 'Multi-scan' changed to
'multi-scan' according to
/home/data/users/saulius/crontab/automatic-downloads/rss-feeds/RSC/lib/dictionaries/cif_core.dic
dictionary named 'cif_core.dic' version 2.4.2 from 2011-04-26.

Automatic conversion script
Id: cif_fix_values 4973 2017-02-22 13:04:09Z antanas 

 Adding full bibliography for 7232857--7232860.cif.
;
_cod_database_code 7232858
_shelx_space_group_comment
;
The symmetry employed for this shelxl refinement is uniquely defined
by the following loop, which should always be used as a source of
symmetry information in preference to the above space-group names.
They are only intended as comments.
;
_shelx_estimated_absorpt_t_min 0.981
_shelx_estimated_absorpt_t_max 0.981
_shelxl_version_number 2013-4

loop_
_space_group_symop_operation_xyz
'x, y, z'
'-x, y+1/2, -z+1/2'
'-x, -y, -z'
'x, -y-1/2, z-1/2'

loop_
_atom_site_label
_atom_site_type_symbol
_atom_site_fract_x
_atom_site_fract_y
_atom_site_fract_z
_atom_site_U_iso_or_equiv
_atom_site_adp_type
_atom_site_occupancy
_atom_site_site_symmetry_order
_atom_site_calc_flag
_atom_site_refinement_flags_posn
_atom_site_refinement_flags_adp
C1 C 0.29254(11) 0.2522(3) 0.72847(10) 0.0441(4) Uani 1 1 d . .
C2 C 0.36100(12) 0.4421(3) 0.73765(13) 0.0538(4) Uani 1 1 d . .
H2 H 0.3607 0.5621 0.6892 0.065 Uiso 1 1 calc R U
C3 C 0.43056(12) 0.4545(3) 0.81931(14) 0.0611(5) Uani 1 1 d . .
H3 H 0.4791 0.5835 0.8267 0.073 Uiso 1 1 calc R U
C4 C 0.42982(12) 0.2814(3) 0.88985(12) 0.0573(4) Uani 1 1 d . .
H4 H 0.4777 0.2911 0.9457 0.069 Uiso 1 1 calc R U
C5 C 0.35952(13) 0.0940(3) 0.87935(12) 0.0576(4) Uani 1 1 d . .
H5 H 0.3588 -0.0246 0.9283 0.069 Uiso 1 1 calc R U
C6 C 0.28980(12) 0.0772(3) 0.79794(11) 0.0524(4) Uani 1 1 d . .
H6 H 0.2413 -0.0520 0.7903 0.063 Uiso 1 1 calc R U
C7 C 0.23725(11) 0.0799(3) 0.57865(10) 0.0453(4) Uani 1 1 d . .
C8 C 0.15943(10) 0.0948(2) 0.49262(10) 0.0411(3) Uani 1 1 d . .
C9 C 0.16078(13) -0.0846(3) 0.42430(12) 0.0557(4) Uani 1 1 d . .
H9 H 0.2097 -0.2120 0.4347 0.067 Uiso 1 1 calc R U
C10 C 0.02958(12) 0.0980(3) 0.33525(11) 0.0530(4) Uani 1 1 d . .
H10 H -0.0181 0.1067 0.2793 0.064 Uiso 1 1 calc R U
C11 C 0.02696(12) 0.2765(3) 0.40382(12) 0.0541(4) Uani 1 1 d . .
H11 H -0.0227 0.4026 0.3937 0.065 Uiso 1 1 calc R U
N1 N 0.09590(11) -0.0852(3) 0.34427(10) 0.0596(4) Uani 1 1 d . .
N2 N 0.09201(10) 0.2773(2) 0.48386(9) 0.0492(4) Uani 1 1 d . .
O1 O 0.30699(10) -0.0643(2) 0.58545(9) 0.0706(4) Uani 1 1 d . .
O2 O 0.21988(8) 0.24637(19) 0.64591(7) 0.0520(3) Uani 1 1 d . .

loop_
_atom_site_aniso_label
_atom_site_aniso_U_11
_atom_site_aniso_U_22
_atom_site_aniso_U_33
_atom_site_aniso_U_23
_atom_site_aniso_U_13
_atom_site_aniso_U_12
C1 0.0417(7) 0.0468(8) 0.0432(7) -0.0051(6) -0.0013(6) 0.0040(6)
C2 0.0544(9) 0.0451(8) 0.0617(10) 0.0035(7) 0.0031(7) -0.0017(6)
C3 0.0508(9) 0.0543(9) 0.0773(12) -0.0090(8) -0.0019(8) -0.0114(7)
C4 0.0497(8) 0.0671(10) 0.0533(9) -0.0108(8) -0.0082(7) -0.0022(7)
C5 0.0615(9) 0.0623(10) 0.0480(8) 0.0058(7) -0.0037(7) -0.0055(7)
C6 0.0535(9) 0.0520(9) 0.0508(9) 0.0004(7) -0.0027(7) -0.0112(7)
C7 0.0462(7) 0.0474(8) 0.0420(7) 0.0015(6) 0.0018(6) 0.0064(6)
C8 0.0413(7) 0.0427(7) 0.0397(7) 0.0031(6) 0.0045(5) 0.0043(5)
C9 0.0588(9) 0.0537(9) 0.0532(9) -0.0068(7) -0.0054(7) 0.0152(7)
C10 0.0508(8) 0.0611(10) 0.0458(8) 0.0024(7) -0.0070(6) 0.0021(7)
C11 0.0525(8) 0.0573(9) 0.0516(9) 0.0020(7) -0.0040(7) 0.0131(7)
N1 0.0651(8) 0.0598(9) 0.0523(8) -0.0103(6) -0.0073(6) 0.0081(6)
N2 0.0508(7) 0.0490(7) 0.0471(7) -0.0021(5) -0.0015(5) 0.0119(5)
O1 0.0746(8) 0.0780(9) 0.0567(7) -0.0101(6) -0.0133(6) 0.0368(7)
O2 0.0535(6) 0.0539(7) 0.0468(6) -0.0080(5) -0.0079(5) 0.0110(5)

loop_
_atom_type_symbol
_atom_type_description
_atom_type_scat_dispersion_real
_atom_type_scat_dispersion_imag
_atom_type_scat_source
C C 0.0033 0.0016 'International Tables Vol C Tables 4.2.6.8 and 6.1.1.4'
H H 0.0000 0.0000 'International Tables Vol C Tables 4.2.6.8 and 6.1.1.4'
N N 0.0061 0.0033 'International Tables Vol C Tables 4.2.6.8 and 6.1.1.4'
O O 0.0106 0.0060 'International Tables Vol C Tables 4.2.6.8 and 6.1.1.4'

loop_
_geom_angle_atom_site_label_1
_geom_angle_atom_site_label_2
_geom_angle_atom_site_label_3
_geom_angle
C2 C1 C6 122.31(15)
C2 C1 O2 117.57(14)
C6 C1 O2 120.06(14)
C1 C2 C3 118.43(15)
C4 C3 C2 120.50(16)
C3 C4 C5 119.90(16)
C4 C5 C6 120.55(16)
C1 C6 C5 118.31(15)
O1 C7 O2 124.67(14)
O1 C7 C8 122.88(14)
O2 C7 C8 112.45(13)
N2 C8 C9 122.32(14)
N2 C8 C7 119.90(13)
C9 C8 C7 117.78(13)
N1 C9 C8 122.34(15)
N1 C10 C11 122.76(15)
N2 C11 C10 122.03(15)
C10 N1 C9 115.20(14)
C8 N2 C11 115.34(13)
C7 O2 C1 116.44(12)

loop_
_geom_bond_atom_site_label_1
_geom_bond_atom_site_label_2
_geom_bond_distance
C1 C2 1.373(2)
C1 C6 1.376(2)
C1 O2 1.417(2)
C2 C3 1.386(3)
C3 C4 1.377(3)
C4 C5 1.378(3)
C5 C6 1.386(2)
C7 O1 1.196(2)
C7 O2 1.346(2)
C7 C8 1.494(2)
C8 N2 1.332(2)
C8 C9 1.381(2)
C9 N1 1.332(2)
C10 N1 1.327(2)
C10 C11 1.381(3)
C11 N2 1.334(2)
